data_2011386
loop_
_publ_author_name
'Tong, Ming-Liang'
'Chen, Xiao-Ming'

_publ_section_title
;<i>catena</i>-Poly[[silver(I)-\m-[(<i>E</i>)-1,2-bis(2-pyridyl)ethylene-<i>N</i>:<i>N</i>']]
 nitrate]
;
_journal_issue 9
_journal_name_full 'Acta Crystallographica Section C'
_journal_page_first 1075
_journal_page_last 1076
_journal_paper_doi 10.1107/S0108270100008647
_journal_volume 56
_journal_year 2000
_chemical_formula_iupac '[Ag C12 H10 N2] + , N O3 -'
_chemical_formula_moiety 'Ag, C12H10N2, NO3'
_chemical_formula_sum 'C12 H10 Ag N3 O3'
_chemical_formula_weight 352.10
_chemical_name_systematic
;
catena-poly[[Silver(I)-\m-[(E)-1,2-bis(2-pyridyl)ethylene-N:N']]nitrate]
;
_space_group_IT_number 14
_symmetry_cell_setting monoclinic
_symmetry_space_group_name_Hall '-P 2yn'
_symmetry_space_group_name_H-M 'P 1 21/n 1'
_audit_creation_method SHELXL97
_cell_angle_alpha 90.00
_cell_angle_beta 95.310(10)
_cell_angle_gamma 90.00
_cell_formula_units_Z 4
_cell_length_a 8.516(3)
_cell_length_b 10.915(4)
_cell_length_c 13.054(6)
_cell_measurement_reflns_used 25
_cell_measurement_temperature 293(2)
_cell_measurement_theta_max 15.0
_cell_measurement_theta_min 7.5
_cell_volume 1208.2(8)
_computing_cell_refinement 'R3m Software'
_computing_data_collection 'R3m Software (Siemens, 1990)'
_computing_data_reduction 'R3m Software'
_computing_molecular_graphics 'SHELXTL (Sheldrick, 1995)'
_computing_publication_material SHELXL97
_computing_structure_refinement 'SHELXL97 (Sheldrick, 1997)'
_computing_structure_solution 'SHELXS97 (Sheldrick, 1997)'
_diffrn_ambient_temperature 293(2)
_diffrn_measured_fraction_theta_full .949
_diffrn_measured_fraction_theta_max .949
_diffrn_measurement_device_type 'Siemens R3m'
_diffrn_measurement_method '\w scan'
_diffrn_radiation_monochromator graphite
_diffrn_radiation_source 'fine-focus sealed tube'
_diffrn_radiation_type MoK\a
_diffrn_radiation_wavelength .71073
_diffrn_reflns_av_R_equivalents .019
_diffrn_reflns_av_sigmaI/netI .029
_diffrn_reflns_limit_h_max 11
_diffrn_reflns_limit_h_min 0
_diffrn_reflns_limit_k_max 14
_diffrn_reflns_limit_k_min 0
_diffrn_reflns_limit_l_max 16
_diffrn_reflns_limit_l_min -16
_diffrn_reflns_number 2944
_diffrn_reflns_theta_full 27.50
_diffrn_reflns_theta_max 27.50
_diffrn_reflns_theta_min 2.44
_diffrn_standards_decay_% none
_diffrn_standards_interval_count 150
_diffrn_standards_number 2
_exptl_absorpt_coefficient_mu 1.675
_exptl_absorpt_correction_T_max .716
_exptl_absorpt_correction_T_min .566
_exptl_absorpt_correction_type semi-empirical
_exptl_absorpt_process_details '\y-scans (North et al., 1968)'
_exptl_crystal_colour colourless
_exptl_crystal_density_diffrn 1.936
_exptl_crystal_density_method 'not measured'
_exptl_crystal_description block
_exptl_crystal_F_000 696
_exptl_crystal_size_max .3
_exptl_crystal_size_mid .3
_exptl_crystal_size_min .2
_refine_diff_density_max .37
_refine_diff_density_min -.33
_refine_ls_extinction_coef .0029(5)
_refine_ls_extinction_method 'SHELXL97 (Sheldrick, 1997)'
_refine_ls_goodness_of_fit_ref 1.018
_refine_ls_hydrogen_treatment mixed
_refine_ls_matrix_type full
_refine_ls_number_parameters 173
_refine_ls_number_reflns 2764
_refine_ls_number_restraints 0
_refine_ls_restrained_S_all 1.018
_refine_ls_R_factor_all .053
_refine_ls_R_factor_gt .034
_refine_ls_shift/su_max .002
_refine_ls_shift/su_mean .000
_refine_ls_structure_factor_coef Fsqd
_refine_ls_weighting_details 'w = 1/[\s^2^(Fo^2^)+(0.0341P)^2^+0.7235P] where P=(Fo^2^+2Fc^2^)/3'
_refine_ls_weighting_scheme calc
_refine_ls_wR_factor_ref .080
_reflns_number_gt 2081
_reflns_number_total 2764
_reflns_threshold_expression I>2\s(I)
_cod_data_source_file ta1291.cif
_cod_data_source_block I
_cod_depositor_comments
;
The following automatic conversions were performed:

'_refine_ls_weighting_scheme' value 'calc w =
1/[\s^2^(Fo^2^)+(0.0341P)^2^+0.7235P] where P=(Fo^2^+2Fc^2^)/3' was
changed to 'calc'. New tag '_refine_ls_weighting_details' was
created. The value of the new tag was set to 'w =
1/[\s^2^(Fo^2^)+(0.0341P)^2^+0.7235P] where P=(Fo^2^+2Fc^2^)/3'.

Automatic conversion script
Id: cif_fix_values 3143 2015-03-26 13:38:13Z robertas 
;
_cod_original_sg_symbol_H-M 'P 21/n'
_cod_database_code 2011386
_cod_database_fobs_code 2011386

loop_
_symmetry_equiv_pos_as_xyz
'x, y, z'
'-x+1/2, y+1/2, -z+1/2'
'-x, -y, -z'
'x-1/2, -y-1/2, z-1/2'

loop_
_atom_site_label
_atom_site_fract_x
_atom_site_fract_y
_atom_site_fract_z
_atom_site_U_iso_or_equiv
_atom_site_adp_type
_atom_site_calc_flag
_atom_site_refinement_flags
_atom_site_occupancy
_atom_site_disorder_assembly
_atom_site_disorder_group
_atom_site_type_symbol
Ag1 .05989(3) .34643(3) .199478(19) .05313(14) Uani d . 1 . . Ag
N1 -.0113(3) .3417(3) .3553(2) .0378(6) Uani d . 1 . . N
N2 .6033(3) .1320(2) .5391(2) .0381(6) Uani d . 1 . . N
C1 -.1542(4) .3853(3) .3727(3) .0454(8) Uani d . 1 . . C
H1A -.2240 .4112 .3148 .080 Uiso d R 1 . . H
C2 -.2040(4) .3957(3) .4693(3) .0485(9) Uani d . 1 . . C
H2A -.3069 .4277 .4781 .080 Uiso d R 1 . . H
C3 -.1058(5) .3587(3) .5523(3) .0516(9) Uani d . 1 . . C
H3A -.1384 .3647 .6206 .080 Uiso d R 1 . . H
C4 .0409(4) .3127(3) .5360(3) .0483(9) Uani d . 1 . . C
H4A .1115 .2851 .5929 .080 Uiso d R 1 . . H
C5 .0873(4) .3063(3) .4369(2) .0370(7) Uani d . 1 . . C
C6 .2407(4) .2576(3) .4143(2) .0414(8) Uani d . 1 . . C
H6A .2569 .2447 .3433 .080 Uiso d R 1 . . H
C7 .3591(4) .2300(3) .4825(2) .0406(8) Uani d . 1 . . C
H7A .3467 .2482 .5533 .080 Uiso d R 1 . . H
C8 .5073(4) .1737(3) .4583(2) .0359(7) Uani d . 1 . . C
C9 .5484(4) .1607(3) .3581(2) .0445(8) Uani d . 1 . . C
H9A .4803 .1921 .3015 .080 Uiso d R 1 . . H
C10 .6881(4) .1038(3) .3409(3) .0480(9) Uani d . 1 . . C
H10A .7175 .0942 .2721 .080 Uiso d R 1 . . H
C11 .7833(4) .0592(4) .4230(3) .0505(9) Uani d . 1 . . C
H11A .8800 .0181 .4122 .080 Uiso d R 1 . . H
C12 .7379(4) .0757(3) .5207(3) .0480(9) Uani d . 1 . . C
H12A .8048 .0448 .5782 .080 Uiso d R 1 . . H
N3 .4266(4) .5123(3) .2767(2) .0496(8) Uani d . 1 . . N
O1 .2829(3) .5328(3) .2610(2) .0789(9) Uani d . 1 . . O
O2 .4815(4) .4198(3) .2396(2) .0743(9) Uani d . 1 . . O
O3 .5142(4) .5839(3) .3266(3) .0945(11) Uani d . 1 . . O

loop_
_atom_site_aniso_label
_atom_site_aniso_U_11
_atom_site_aniso_U_22
_atom_site_aniso_U_33
_atom_site_aniso_U_12
_atom_site_aniso_U_13
_atom_site_aniso_U_23
Ag1 .05061(18) .0805(2) .02771(15) .00475(16) .00050(10) .00141(14)
N1 .0360(13) .0443(15) .0329(13) -.0055(12) .0029(10) .0005(12)
N2 .0389(14) .0428(16) .0323(13) -.0032(12) .0012(11) .0023(11)
C1 .0379(18) .047(2) .051(2) -.0006(15) .0036(15) .0020(16)
C2 .045(2) .045(2) .058(2) -.0016(16) .0154(17) -.0029(17)
C3 .058(2) .057(2) .0431(19) -.0047(19) .0195(17) -.0081(17)
C4 .049(2) .062(2) .0347(17) -.0005(17) .0077(15) -.0007(16)
C5 .0376(16) .0420(18) .0313(16) -.0052(14) .0020(13) -.0022(13)
C6 .0437(18) .051(2) .0299(16) .0021(16) .0035(13) -.0004(14)
C7 .0405(17) .052(2) .0292(15) -.0015(15) .0033(13) -.0038(14)
C8 .0380(16) .0382(18) .0309(15) -.0084(14) .0003(12) .0004(13)
C9 .0508(19) .051(2) .0312(16) -.0049(17) .0031(14) -.0011(16)
C10 .053(2) .051(2) .0418(19) -.0018(17) .0154(16) -.0067(16)
C11 .045(2) .055(2) .053(2) .0060(17) .0122(16) -.0013(18)
C12 .045(2) .050(2) .047(2) .0039(16) -.0011(16) .0071(17)
N3 .0516(19) .059(2) .0380(16) .0036(16) .0039(14) .0072(14)
O1 .0528(18) .116(3) .0683(19) .0192(18) .0084(15) -.0126(19)
O2 .082(2) .065(2) .074(2) .0249(17) -.0008(17) -.0039(16)
O3 .092(3) .083(2) .102(3) -.012(2) -.021(2) -.020(2)

loop_
_atom_type_symbol
_atom_type_description
_atom_type_scat_dispersion_real
_atom_type_scat_dispersion_imag
_atom_type_scat_source
C C .0033 .0016 'International Tables Vol C Tables 4.2.6.8 and 6.1.1.4'
H H .0000 .0000 'International Tables Vol C Tables 4.2.6.8 and 6.1.1.4'
N N .0061 .0033 'International Tables Vol C Tables 4.2.6.8 and 6.1.1.4'
O O .0106 .0060 'International Tables Vol C Tables 4.2.6.8 and 6.1.1.4'
Ag Ag -.8971 1.1015 'International Tables Vol C Tables 4.2.6.8 and 6.1.1.4'

loop_
_geom_angle_atom_site_label_1
_geom_angle_atom_site_label_2
_geom_angle_atom_site_label_3
_geom_angle_site_symmetry_1
_geom_angle_site_symmetry_3
_geom_angle
_geom_angle_publ_flag
N2 Ag1 N1 4_565 . 172.05(10) yes
C1 N1 C5 . . 118.3(3) yes
C1 N1 Ag1 . . 119.0(2) yes
C5 N1 Ag1 . . 122.5(2) yes
C12 N2 C8 . . 118.7(3) ?
C12 N2 Ag1 . 4_666 116.5(2) yes
C8 N2 Ag1 . 4_666 124.8(2) yes
N1 C1 C2 . . 123.1(3) ?
C3 C2 C1 . . 119.1(3) ?
C2 C3 C4 . . 118.7(3) ?
C3 C4 C5 . . 120.1(3) ?
N1 C5 C4 . . 120.7(3) ?
N1 C5 C6 . . 116.5(3) ?
C4 C5 C6 . . 122.8(3) ?
C7 C6 C5 . . 126.0(3) ?
C6 C7 C8 . . 124.9(3) ?
N2 C8 C9 . . 120.8(3) ?
N2 C8 C7 . . 116.4(3) ?
C9 C8 C7 . . 122.8(3) ?
C10 C9 C8 . . 119.7(3) ?
C11 C10 C9 . . 119.3(3) ?
C10 C11 C12 . . 118.7(3) ?
N2 C12 C11 . . 122.8(3) ?
O3 N3 O2 . . 119.9(4) ?
O3 N3 O1 . . 120.9(4) ?
O2 N3 O1 . . 119.2(4) ?

loop_
_geom_bond_atom_site_label_1
_geom_bond_atom_site_label_2
_geom_bond_site_symmetry_2
_geom_bond_distance
_geom_bond_publ_flag
Ag1 N2 4_565 2.173(3) yes
Ag1 N1 . 2.176(3) yes
N1 C1 . 1.345(4) ?
N1 C5 . 1.351(4) ?
N2 C12 . 1.341(4) ?
N2 C8 . 1.352(4) ?
N2 Ag1 4_666 2.173(3) ?
C1 C2 . 1.372(5) ?
C2 C3 . 1.367(5) ?
C3 C4 . 1.381(5) ?
C4 C5 . 1.389(5) ?
C5 C6 . 1.465(4) ?
C6 C7 . 1.317(4) ?
C7 C8 . 1.464(4) ?
C8 C9 . 1.392(4) ?
C9 C10 . 1.378(5) ?
C10 C11 . 1.371(5) ?
C11 C12 . 1.379(5) ?
N3 O3 . 1.226(4) ?
N3 O2 . 1.230(4) ?
N3 O1 . 1.243(4) ?
